data_4134401
loop_
_publ_author_name
'Luong, Lucy'
'Malwitz, Mark A.'
'Moshayedi, Venoos'
'Olmstead, Marilyn M.'
'Balch, Alan L.'

_publ_section_title
;
 Role of Anions and Mixtures of Anions on the Thermochromism, Vapochromism
 and Polymorph Formation of Luminescent Crystals of a Single Cation,
 [(C<sub>6</sub>H<sub>11</sub>NC)<sub>2</sub>Au]<sup/>.
;
_journal_name_full 'Journal of the American Chemical Society'
_journal_paper_doi 10.1021/jacs.9b13168
_journal_year 2020
_chemical_formula_moiety 'C14 H22 Au N2, As0.24 F6 P0.76'
_chemical_formula_sum 'C14 H22 As0.24 Au F6 N2 P0.76'
_chemical_formula_weight 570.38
_chemical_name_common '[(C6H11NC)2Au](PF6)0.75(AsF6)0.25'
_space_group_crystal_system monoclinic
_space_group_IT_number 14
_space_group_name_Hall '-P 2ybc'
_space_group_name_H-M_alt 'P 1 21/c 1'
_atom_sites_solution_hydrogens geom
_atom_sites_solution_primary dual
_atom_sites_solution_secondary difmap
_audit_creation_method SHELXL-2018/3
_cell_angle_alpha 90
_cell_angle_beta 92.689(4)
_cell_angle_gamma 90
_cell_formula_units_Z 4
_cell_length_a 6.3789(7)
_cell_length_b 17.039(2)
_cell_length_c 16.730(2)
_cell_measurement_reflns_used 14227
_cell_measurement_temperature 100(2)
_cell_measurement_theta_max 30.511
_cell_measurement_theta_min 2.3805
_cell_volume 1816.4(4)
_computing_cell_refinement 'SAINT (Bruker, 2017)'
_computing_data_collection 'Apex3 (Bruker, 2017)'
_computing_data_reduction 'SAINT (Bruker, 2017)'
_computing_publication_material 'SHELXL-2018/3 (Sheldrick, 2018)'
_computing_structure_refinement 'SHELXL-2018/3 (Sheldrick, 2018)'
_computing_structure_solution 'SHELXT 2014/5 (Sheldrick, 2014)'
_diffrn_ambient_temperature 100(2)
_diffrn_detector_area_resol_mean 10.42
_diffrn_measured_fraction_theta_full 0.997
_diffrn_measured_fraction_theta_max 0.997
_diffrn_measurement_device_type 'Bruker Kappa DUO with Photon 100'
_diffrn_measurement_method '\w and \f scans'
_diffrn_radiation_type MoK\a
_diffrn_radiation_wavelength 0.71073
_diffrn_reflns_av_R_equivalents 0.0241
_diffrn_reflns_av_unetI/netI 0.0190
_diffrn_reflns_Laue_measured_fraction_full 0.997
_diffrn_reflns_Laue_measured_fraction_max 0.997
_diffrn_reflns_limit_h_max 6
_diffrn_reflns_limit_h_min -9
_diffrn_reflns_limit_k_max 24
_diffrn_reflns_limit_k_min -24
_diffrn_reflns_limit_l_max 23
_diffrn_reflns_limit_l_min -23
_diffrn_reflns_number 27981
_diffrn_reflns_point_group_measured_fraction_full 0.997
_diffrn_reflns_point_group_measured_fraction_max 0.997
_diffrn_reflns_theta_full 25.242
_diffrn_reflns_theta_max 30.645
_diffrn_reflns_theta_min 2.437
_diffrn_source microsource
_exptl_absorpt_coefficient_mu 8.673
_exptl_absorpt_correction_T_max 0.7461
_exptl_absorpt_correction_T_min 0.3798
_exptl_absorpt_correction_type multi-scan
_exptl_absorpt_process_details 'SADABS (Sheldrick,2016)'
_exptl_crystal_colour colorless
_exptl_crystal_density_diffrn 2.089
_exptl_crystal_description block
_exptl_crystal_F_000 1090
_exptl_crystal_size_max 0.540
_exptl_crystal_size_mid 0.198
_exptl_crystal_size_min 0.138
_refine_diff_density_max 0.693
_refine_diff_density_min -2.773
_refine_diff_density_rms 0.188
_refine_ls_extinction_method none
_refine_ls_goodness_of_fit_ref 1.132
_refine_ls_hydrogen_treatment constr
_refine_ls_matrix_type full
_refine_ls_number_parameters 224
_refine_ls_number_reflns 5584
_refine_ls_number_restraints 12
_refine_ls_restrained_S_all 1.146
_refine_ls_R_factor_all 0.0304
_refine_ls_R_factor_gt 0.0241
_refine_ls_shift/su_max 0.000
_refine_ls_shift/su_mean 0.000
_refine_ls_structure_factor_coef Fsqd
_refine_ls_weighting_details 'w=1/[\s^2^(Fo^2^)+(0.0287P)^2^+0.9292P] where P=(Fo^2^+2Fc^2^)/3'
_refine_ls_weighting_scheme calc
_refine_ls_wR_factor_gt 0.0613
_refine_ls_wR_factor_ref 0.0648
_reflns_Friedel_coverage 0.000
_reflns_number_gt 4668
_reflns_number_total 5584
_reflns_threshold_expression 'I > 2\s(I)'
_cod_data_source_file ja9b13168_si_006.cif
_cod_data_source_block ll86
_cod_original_sg_symbol_H-M 'P 21/c'
_cod_database_code 4134401
_shelx_shelxl_version_number 2018/3
_shelx_space_group_comment
;
The symmetry employed for this shelxl refinement is uniquely defined
by the following loop, which should always be used as a source of
symmetry information in preference to the above space-group names.
They are only intended as comments.
;
_shelx_estimated_absorpt_t_min 0.089
_shelx_estimated_absorpt_t_max 0.381

loop_
_space_group_symop_operation_xyz
'x, y, z'
'-x, y+1/2, -z+1/2'
'-x, -y, -z'
'x, -y-1/2, z-1/2'

loop_
_atom_site_label
_atom_site_type_symbol
_atom_site_fract_x
_atom_site_fract_y
_atom_site_fract_z
_atom_site_U_iso_or_equiv
_atom_site_adp_type
_atom_site_occupancy
_atom_site_site_symmetry_order
_atom_site_calc_flag
_atom_site_refinement_flags_posn
_atom_site_refinement_flags_adp
_atom_site_refinement_flags_occupancy
_atom_site_disorder_assembly
_atom_site_disorder_group
Au1 Au 0.500000 0.500000 0.500000 0.01117(4) Uani 1 2 d S . P . .
Au2 Au 0.000000 0.500000 0.500000 0.01226(4) Uani 1 2 d S . P . .
As1 As 0.6487(15) 0.3428(6) 0.6830(6) 0.01445(13) Uani 0.2433(19) 1 d D . P A 1
P1 P 0.6477(12) 0.3437(5) 0.6831(5) 0.01445(13) Uani 0.7567(19) 1 d D . P A 2
C1 C 0.5324(3) 0.60397(11) 0.55137(11) 0.0132(3) Uani 1 1 d . . . . .
C2 C 0.0828(3) 0.49670(10) 0.61531(12) 0.0143(4) Uani 1 1 d . . . . .
C3 C 0.6035(3) 0.74099(12) 0.61427(13) 0.0187(4) Uani 1 1 d . . . . .
H3 H 0.479784 0.760331 0.643096 0.022 Uiso 1 1 calc R U . . .
C4 C 0.6446(4) 0.79648(12) 0.54482(16) 0.0262(5) Uani 1 1 d . . . . .
H4A H 0.525707 0.793378 0.504745 0.031 Uiso 1 1 calc R U . . .
H4B H 0.652514 0.851043 0.565074 0.031 Uiso 1 1 calc R U . . .
C5 C 0.8474(4) 0.77674(14) 0.50455(15) 0.0277(5) Uani 1 1 d . . . . .
H5A H 0.874802 0.817268 0.463939 0.033 Uiso 1 1 calc R U . . .
H5B H 0.831276 0.725668 0.476721 0.033 Uiso 1 1 calc R U . . .
C6 C 1.0336(3) 0.77251(14) 0.56490(15) 0.0258(5) Uani 1 1 d . . . . .
H6A H 1.160558 0.756507 0.537220 0.031 Uiso 1 1 calc R U . . .
H6B H 1.059696 0.825095 0.588473 0.031 Uiso 1 1 calc R U . . .
C7 C 0.9928(3) 0.71415(12) 0.63119(13) 0.0210(4) Uani 1 1 d . . . . .
H7A H 1.113191 0.714503 0.670769 0.025 Uiso 1 1 calc R U . . .
H7B H 0.981048 0.660715 0.608180 0.025 Uiso 1 1 calc R U . . .
C8 C 0.7920(3) 0.73372(14) 0.67340(13) 0.0230(4) Uani 1 1 d . . . . .
H8A H 0.764350 0.692028 0.712756 0.028 Uiso 1 1 calc R U . . .
H8B H 0.811452 0.783741 0.702920 0.028 Uiso 1 1 calc R U . . .
C9 C 0.1944(4) 0.49731(10) 0.76584(12) 0.0134(4) Uani 1 1 d . . . . .
H9 H 0.238209 0.443129 0.782414 0.016 Uiso 1 1 calc R U . . .
C10 C 0.3801(3) 0.55294(12) 0.78127(12) 0.0173(4) Uani 1 1 d . . . . .
H10A H 0.501099 0.535010 0.751100 0.021 Uiso 1 1 calc R U . . .
H10B H 0.341575 0.606448 0.762807 0.021 Uiso 1 1 calc R U . . .
C11 C 0.4402(3) 0.55429(14) 0.87084(12) 0.0214(4) Uani 1 1 d . . . . .
H11A H 0.491788 0.501793 0.887761 0.026 Uiso 1 1 calc R U . . .
H11B H 0.555339 0.592424 0.881203 0.026 Uiso 1 1 calc R U . . .
C12 C 0.2535(3) 0.57690(13) 0.91998(12) 0.0210(4) Uani 1 1 d . . . . .
H12A H 0.294923 0.573806 0.977659 0.025 Uiso 1 1 calc R U . . .
H12B H 0.212344 0.631764 0.907670 0.025 Uiso 1 1 calc R U . . .
C13 C 0.0667(3) 0.52292(13) 0.90192(11) 0.0182(4) Uani 1 1 d . . . . .
H13A H -0.054220 0.541216 0.931914 0.022 Uiso 1 1 calc R U . . .
H13B H 0.102543 0.469143 0.920336 0.022 Uiso 1 1 calc R U . . .
C14 C 0.0044(3) 0.52098(13) 0.81245(11) 0.0168(4) Uani 1 1 d . . . . .
H14A H -0.110784 0.482832 0.802244 0.020 Uiso 1 1 calc R U . . .
H14B H -0.045830 0.573413 0.794710 0.020 Uiso 1 1 calc R U . . .
N1 N 0.5562(3) 0.66382(10) 0.58065(10) 0.0144(3) Uani 1 1 d . . . . .
N2 N 0.1354(3) 0.49669(9) 0.68110(11) 0.0146(3) Uani 1 1 d . . . . .
F1 F 0.8920(2) 0.34241(8) 0.71533(9) 0.0308(3) Uani 1 1 d D . . . .
F2 F 0.5809(2) 0.36687(8) 0.77376(8) 0.0288(3) Uani 1 1 d D . . . .
F3 F 0.6268(2) 0.25034(7) 0.70591(9) 0.0317(3) Uani 1 1 d D . . . .
F4 F 0.7152(3) 0.32072(9) 0.59372(8) 0.0387(4) Uani 1 1 d D . . . .
F5 F 0.6681(2) 0.43671(7) 0.66234(7) 0.0216(3) Uani 1 1 d D . . . .
F6 F 0.4026(2) 0.34569(9) 0.65270(10) 0.0377(4) Uani 1 1 d D . . . .

loop_
_atom_site_aniso_label
_atom_site_aniso_U_11
_atom_site_aniso_U_22
_atom_site_aniso_U_33
_atom_site_aniso_U_23
_atom_site_aniso_U_13
_atom_site_aniso_U_12
Au1 0.01283(7) 0.00887(7) 0.01169(7) -0.00057(3) -0.00056(5) -0.00220(3)
Au2 0.01314(7) 0.01575(7) 0.00790(7) -0.00096(3) 0.00054(4) -0.00052(3)
As1 0.0167(2) 0.0126(2) 0.01380(18) 0.00123(15) -0.00173(13) 0.00221(16)
P1 0.0167(2) 0.0126(2) 0.01380(18) 0.00123(15) -0.00173(13) 0.00221(16)
C1 0.0123(9) 0.0133(8) 0.0139(8) 0.0006(6) -0.0011(7) -0.0015(7)
C2 0.0149(10) 0.0160(9) 0.0121(9) -0.0008(6) 0.0019(8) -0.0003(7)
C3 0.0137(9) 0.0143(9) 0.0280(11) -0.0120(8) -0.0017(8) 0.0001(7)
C4 0.0190(11) 0.0125(9) 0.0460(14) 0.0043(9) -0.0104(10) -0.0013(8)
C5 0.0206(11) 0.0277(12) 0.0342(13) 0.0138(9) -0.0043(9) -0.0063(9)
C6 0.0134(10) 0.0253(11) 0.0385(13) 0.0012(9) -0.0026(9) -0.0026(9)
C7 0.0160(10) 0.0200(10) 0.0264(11) -0.0043(8) -0.0066(8) 0.0014(8)
C8 0.0197(10) 0.0255(11) 0.0232(10) -0.0109(8) -0.0035(8) -0.0015(9)
C9 0.0179(10) 0.0135(9) 0.0086(8) -0.0009(6) -0.0021(7) 0.0012(7)
C10 0.0162(9) 0.0185(9) 0.0171(9) -0.0034(7) -0.0001(7) -0.0020(8)
C11 0.0184(10) 0.0271(11) 0.0182(9) -0.0060(8) -0.0042(8) -0.0015(9)
C12 0.0251(11) 0.0239(10) 0.0135(9) -0.0064(7) -0.0030(8) -0.0014(9)
C13 0.0232(11) 0.0214(10) 0.0100(8) -0.0015(7) 0.0004(7) -0.0007(9)
C14 0.0166(10) 0.0227(9) 0.0109(8) -0.0009(7) -0.0008(7) -0.0015(8)
N1 0.0132(8) 0.0147(8) 0.0151(7) -0.0015(6) 0.0000(6) -0.0007(6)
N2 0.0165(9) 0.0154(8) 0.0120(8) -0.0009(5) 0.0003(7) -0.0006(6)
F1 0.0223(7) 0.0324(8) 0.0370(8) 0.0105(6) -0.0063(6) 0.0047(6)
F2 0.0458(9) 0.0207(6) 0.0207(6) 0.0051(5) 0.0114(6) 0.0010(6)
F3 0.0436(9) 0.0142(6) 0.0369(8) 0.0016(5) -0.0019(6) -0.0002(6)
F4 0.0599(11) 0.0381(8) 0.0182(7) -0.0048(6) 0.0013(7) 0.0173(8)
F5 0.0264(7) 0.0194(6) 0.0189(6) 0.0068(5) -0.0006(5) 0.0005(5)
F6 0.0246(7) 0.0302(8) 0.0568(10) -0.0006(7) -0.0133(7) -0.0019(6)

loop_
_atom_type_symbol
_atom_type_description
_atom_type_scat_dispersion_real
_atom_type_scat_dispersion_imag
_atom_type_scat_source
C C 0.0033 0.0016 'International Tables Vol C Tables 4.2.6.8 and 6.1.1.4'
H H 0.0000 0.0000 'International Tables Vol C Tables 4.2.6.8 and 6.1.1.4'
N N 0.0061 0.0033 'International Tables Vol C Tables 4.2.6.8 and 6.1.1.4'
F F 0.0171 0.0103 'International Tables Vol C Tables 4.2.6.8 and 6.1.1.4'
P P 0.1023 0.0942 'International Tables Vol C Tables 4.2.6.8 and 6.1.1.4'
As As 0.0499 2.0058 'International Tables Vol C Tables 4.2.6.8 and 6.1.1.4'
Au Au -2.0133 8.8022 'International Tables Vol C Tables 4.2.6.8 and 6.1.1.4'

loop_
_geom_angle_atom_site_label_1
_geom_angle_atom_site_label_2
_geom_angle_atom_site_label_3
_geom_angle
_geom_angle_site_symmetry_1
_geom_angle_site_symmetry_3
_geom_angle_publ_flag
C1 Au1 C1 180.0 . 3_666 ?
C1 Au1 Au2 94.83(6) . . ?
C1 Au1 Au2 85.17(5) 3_666 . ?
C1 Au1 Au2 85.17(6) . 1_655 ?
C1 Au1 Au2 94.83(5) 3_666 1_655 ?
Au2 Au1 Au2 180.0 . 1_655 ?
C2 Au2 C2 180.0 3_566 . ?
C2 Au2 Au1 102.79(6) 3_566 . ?
C2 Au2 Au1 77.21(6) . . ?
C2 Au2 Au1 77.21(6) 3_566 1_455 ?
C2 Au2 Au1 102.79(6) . 1_455 ?
Au1 Au2 Au1 180.0 . 1_455 ?
F4 As1 F1 91.1(5) . . ?
F4 As1 F6 90.6(5) . . ?
F1 As1 F6 178.0(7) . . ?
F4 As1 F3 91.2(5) . . ?
F1 As1 F3 90.5(5) . . ?
F6 As1 F3 90.6(5) . . ?
F4 As1 F5 90.4(5) . . ?
F1 As1 F5 89.6(5) . . ?
F6 As1 F5 89.2(5) . . ?
F3 As1 F5 178.3(7) . . ?
F4 As1 F2 179.1(7) . . ?
F1 As1 F2 88.9(5) . . ?
F6 As1 F2 89.3(5) . . ?
F3 As1 F2 89.7(5) . . ?
F5 As1 F2 88.7(5) . . ?
F6 P1 F4 90.5(4) . . ?
F6 P1 F1 178.8(6) . . ?
F4 P1 F1 90.6(4) . . ?
F6 P1 F5 89.9(4) . . ?
F4 P1 F5 90.6(4) . . ?
F1 P1 F5 90.0(4) . . ?
F6 P1 F2 89.8(4) . . ?
F4 P1 F2 179.6(6) . . ?
F1 P1 F2 89.0(4) . . ?
F5 P1 F2 89.4(4) . . ?
F6 P1 F3 90.3(4) . . ?
F4 P1 F3 90.5(4) . . ?
F1 P1 F3 89.8(4) . . ?
F5 P1 F3 178.9(6) . . ?
F2 P1 F3 89.5(4) . . ?
N1 C1 Au1 178.30(18) . . ?
N2 C2 Au2 177.66(18) . . ?
N1 C3 C8 108.65(17) . . ?
N1 C3 C4 107.72(17) . . ?
C8 C3 C4 112.63(18) . . ?
N1 C3 H3 109.3 . . ?
C8 C3 H3 109.3 . . ?
C4 C3 H3 109.3 . . ?
C5 C4 C3 112.25(17) . . ?
C5 C4 H4A 109.2 . . ?
C3 C4 H4A 109.2 . . ?
C5 C4 H4B 109.2 . . ?
C3 C4 H4B 109.2 . . ?
H4A C4 H4B 107.9 . . ?
C4 C5 C6 111.6(2) . . ?
C4 C5 H5A 109.3 . . ?
C6 C5 H5A 109.3 . . ?
C4 C5 H5B 109.3 . . ?
C6 C5 H5B 109.3 . . ?
H5A C5 H5B 108.0 . . ?
C7 C6 C5 111.08(18) . . ?
C7 C6 H6A 109.4 . . ?
C5 C6 H6A 109.4 . . ?
C7 C6 H6B 109.4 . . ?
C5 C6 H6B 109.4 . . ?
H6A C6 H6B 108.0 . . ?
C6 C7 C8 111.70(18) . . ?
C6 C7 H7A 109.3 . . ?
C8 C7 H7A 109.3 . . ?
C6 C7 H7B 109.3 . . ?
C8 C7 H7B 109.3 . . ?
H7A C7 H7B 107.9 . . ?
C3 C8 C7 111.73(18) . . ?
C3 C8 H8A 109.3 . . ?
C7 C8 H8A 109.3 . . ?
C3 C8 H8B 109.3 . . ?
C7 C8 H8B 109.3 . . ?
H8A C8 H8B 107.9 . . ?
N2 C9 C14 109.02(17) . . ?
N2 C9 C10 109.45(16) . . ?
C14 C9 C10 112.17(16) . . ?
N2 C9 H9 108.7 . . ?
C14 C9 H9 108.7 . . ?
C10 C9 H9 108.7 . . ?
C11 C10 C9 109.33(17) . . ?
C11 C10 H10A 109.8 . . ?
C9 C10 H10A 109.8 . . ?
C11 C10 H10B 109.8 . . ?
C9 C10 H10B 109.8 . . ?
H10A C10 H10B 108.3 . . ?
C12 C11 C10 111.43(17) . . ?
C12 C11 H11A 109.3 . . ?
C10 C11 H11A 109.3 . . ?
C12 C11 H11B 109.3 . . ?
C10 C11 H11B 109.3 . . ?
H11A C11 H11B 108.0 . . ?
C13 C12 C11 111.29(17) . . ?
C13 C12 H12A 109.4 . . ?
C11 C12 H12A 109.4 . . ?
C13 C12 H12B 109.4 . . ?
C11 C12 H12B 109.4 . . ?
H12A C12 H12B 108.0 . . ?
C12 C13 C14 111.79(17) . . ?
C12 C13 H13A 109.3 . . ?
C14 C13 H13A 109.3 . . ?
C12 C13 H13B 109.3 . . ?
C14 C13 H13B 109.3 . . ?
H13A C13 H13B 107.9 . . ?
C9 C14 C13 109.25(17) . . ?
C9 C14 H14A 109.8 . . ?
C13 C14 H14A 109.8 . . ?
C9 C14 H14B 109.8 . . ?
C13 C14 H14B 109.8 . . ?
H14A C14 H14B 108.3 . . ?
C1 N1 C3 175.0(2) . . ?
C2 N2 C9 177.8(2) . . ?

loop_
_geom_bond_atom_site_label_1
_geom_bond_atom_site_label_2
_geom_bond_distance
_geom_bond_site_symmetry_2
_geom_bond_publ_flag
Au1 C1 1.9756(19) . ?
Au1 C1 1.9757(19) 3_666 ?
Au1 Au2 3.1895(4) . ?
Au1 Au2 3.1895(4) 1_655 ?
Au2 C2 1.977(2) 3_566 ?
Au2 C2 1.977(2) . ?
As1 F4 1.616(10) . ?
As1 F1 1.620(10) . ?
As1 F6 1.627(10) . ?
As1 F3 1.629(10) . ?
As1 F5 1.643(10) . ?
As1 F2 1.651(10) . ?
P1 F6 1.622(8) . ?
P1 F4 1.624(8) . ?
P1 F1 1.625(8) . ?
P1 F5 1.629(8) . ?
P1 F2 1.642(8) . ?
P1 F3 1.643(8) . ?
C1 N1 1.138(2) . ?
C2 N2 1.135(3) . ?
C3 N1 1.456(2) . ?
C3 C8 1.526(3) . ?
C3 C4 1.530(3) . ?
C3 H3 1.0000 . ?
C4 C5 1.524(4) . ?
C4 H4A 0.9900 . ?
C4 H4B 0.9900 . ?
C5 C6 1.524(3) . ?
C5 H5A 0.9900 . ?
C5 H5B 0.9900 . ?
C6 C7 1.521(3) . ?
C6 H6A 0.9900 . ?
C6 H6B 0.9900 . ?
C7 C8 1.528(3) . ?
C7 H7A 0.9900 . ?
C7 H7B 0.9900 . ?
C8 H8A 0.9900 . ?
C8 H8B 0.9900 . ?
C9 N2 1.450(3) . ?
C9 C14 1.526(3) . ?
C9 C10 1.530(3) . ?
C9 H9 1.0000 . ?
C10 C11 1.529(3) . ?
C10 H10A 0.9900 . ?
C10 H10B 0.9900 . ?
C11 C12 1.528(3) . ?
C11 H11A 0.9900 . ?
C11 H11B 0.9900 . ?
C12 C13 1.524(3) . ?
C12 H12A 0.9900 . ?
C12 H12B 0.9900 . ?
C13 C14 1.531(3) . ?
C13 H13A 0.9900 . ?
C13 H13B 0.9900 . ?
C14 H14A 0.9900 . ?
C14 H14B 0.9900 . ?

loop_
_geom_torsion_atom_site_label_1
_geom_torsion_atom_site_label_2
_geom_torsion_atom_site_label_3
_geom_torsion_atom_site_label_4
_geom_torsion
_geom_torsion_site_symmetry_1
_geom_torsion_site_symmetry_2
_geom_torsion_site_symmetry_3
_geom_torsion_site_symmetry_4
_geom_torsion_publ_flag
N1 C3 C4 C5 -68.7(2) . . . . ?
C8 C3 C4 C5 51.1(2) . . . . ?
C3 C4 C5 C6 -53.1(3) . . . . ?
C4 C5 C6 C7 55.7(3) . . . . ?
C5 C6 C7 C8 -56.3(3) . . . . ?
N1 C3 C8 C7 67.9(2) . . . . ?
C4 C3 C8 C7 -51.3(2) . . . . ?
C6 C7 C8 C3 54.1(2) . . . . ?
N2 C9 C10 C11 179.27(16) . . . . ?
C14 C9 C10 C11 58.1(2) . . . . ?
C9 C10 C11 C12 -56.0(2) . . . . ?
C10 C11 C12 C13 55.3(2) . . . . ?
C11 C12 C13 C14 -55.2(2) . . . . ?
N2 C9 C14 C13 -179.17(16) . . . . ?
C10 C9 C14 C13 -57.8(2) . . . . ?
C12 C13 C14 C9 55.7(2) . . . . ?
